data_7001400
loop_
_publ_author_name
'Willner, Alexander'
'Niemeyer, Jochen'
'Mitzel, Norbert W.'

_publ_section_title
;
 Bis-hydroxylaminato group 4 half-sandwich complexes---syntheses,
 structures and polymerisation activity studies
;
_journal_issue 23
_journal_name_full 'Dalton Transactions'
_journal_page_first 4473
_journal_page_last 4480
_journal_paper_doi 10.1039/b821786f
_journal_year 2009
_chemical_formula_sum 'C15 H28 Hf N2 O2'
_chemical_formula_weight 446.88
_chemical_name_common Cp*HfMe(ONMeCH2)2
_chemical_name_systematic
;
?
;
_space_group_IT_number 14
_symmetry_cell_setting monoclinic
_symmetry_space_group_name_Hall '-P 2ybc'
_symmetry_space_group_name_H-M 'P 1 21/c 1'
_atom_sites_solution_hydrogens geom
_atom_sites_solution_primary direct
_atom_sites_solution_secondary difmap
_audit_creation_method SHELXL-97
_cell_angle_alpha 90.00
_cell_angle_beta 90.200(18)
_cell_angle_gamma 90.00
_cell_formula_units_Z 4
_cell_length_a 8.5774(14)
_cell_length_b 12.692(2)
_cell_length_c 15.920(3)
_cell_measurement_reflns_used 2000
_cell_measurement_temperature 163(2)
_cell_measurement_theta_max 26.89
_cell_measurement_theta_min 4.74
_cell_volume 1733.1(5)
_computing_cell_refinement 'STOE IPDS-1 software package'
_computing_data_collection 'STOE IPDS-1 software package'
_computing_data_reduction 'STOE IPDS-1 software package'
_computing_molecular_graphics
;
ORTEP3, L.J. Farrugia, J. Appl. Cryst. (1997) 30, 565
;
_computing_publication_material 'Bruker SHELXTL'
_computing_structure_refinement 'SHELXL-97 (Sheldrick, 1997)'
_computing_structure_solution 'SHELXS-97 (Sheldrick, 1990)'
_diffrn_ambient_temperature 163(2)
_diffrn_measured_fraction_theta_full 0.937
_diffrn_measured_fraction_theta_max 0.937
_diffrn_measurement_device_type 'STOE IPDS-1'
_diffrn_measurement_method '\phi scans'
_diffrn_radiation_monochromator graphite
_diffrn_radiation_source 'fine-focus sealed tube'
_diffrn_radiation_type MoK\a
_diffrn_radiation_wavelength 0.71073
_diffrn_reflns_av_R_equivalents 0.1501
_diffrn_reflns_av_sigmaI/netI 0.0636
_diffrn_reflns_limit_h_max 10
_diffrn_reflns_limit_h_min -10
_diffrn_reflns_limit_k_max 16
_diffrn_reflns_limit_k_min -16
_diffrn_reflns_limit_l_max 20
_diffrn_reflns_limit_l_min -20
_diffrn_reflns_number 26431
_diffrn_reflns_theta_full 26.89
_diffrn_reflns_theta_max 26.89
_diffrn_reflns_theta_min 4.74
_exptl_absorpt_coefficient_mu 6.022
_exptl_absorpt_correction_type none
_exptl_crystal_colour colourless
_exptl_crystal_density_diffrn 1.713
_exptl_crystal_density_method 'not measured'
_exptl_crystal_description Plate
_exptl_crystal_F_000 880
_exptl_crystal_size_max 0.3
_exptl_crystal_size_mid 0.3
_exptl_crystal_size_min 0.2
_refine_diff_density_max 3.199
_refine_diff_density_min -5.025
_refine_diff_density_rms 0.288
_refine_ls_extinction_method none
_refine_ls_goodness_of_fit_ref 1.308
_refine_ls_hydrogen_treatment noref
_refine_ls_matrix_type full
_refine_ls_number_parameters 189
_refine_ls_number_reflns 3493
_refine_ls_number_restraints 0
_refine_ls_restrained_S_all 1.308
_refine_ls_R_factor_all 0.0882
_refine_ls_R_factor_gt 0.0715
_refine_ls_shift/su_max 0.002
_refine_ls_shift/su_mean 0.000
_refine_ls_structure_factor_coef Fsqd
_refine_ls_weighting_details 'calc w=1/[\s^2^(Fo^2^)+(0.0000P)^2^+65.0715P] where P=(Fo^2^+2Fc^2^)/3'
_refine_ls_weighting_scheme calc
_refine_ls_wR_factor_gt 0.1623
_refine_ls_wR_factor_ref 0.1687
_reflns_number_gt 2902
_reflns_number_total 3493
_reflns_threshold_expression >2sigma(I)
_cod_data_source_file b821786f.txt
_cod_data_source_block 4
_cod_depositor_comments
;
The following automatic conversions were performed:
'_symmetry_cell_setting' value 'Monoclinic' changed to 'monoclinic'
according to '/home/saulius/struct/CIF-dictionaries/cif_core.dic'
dictionary named 'cif_core.dic' version 2.4.1 from 2010-06-29.

Automatic conversion script
Id: cif_fix_enum 1527 2010-12-29 10:47:43Z saulius 
;
_cod_original_cell_volume 1733.2(5)
_cod_original_sg_symbol_H-M P2(1)/c
_cod_database_code 7001400

loop_
_symmetry_equiv_pos_as_xyz
'x, y, z'
'-x, y+1/2, -z+1/2'
'-x, -y, -z'
'x, -y-1/2, z-1/2'

loop_
_atom_site_label
_atom_site_type_symbol
_atom_site_fract_x
_atom_site_fract_y
_atom_site_fract_z
_atom_site_U_iso_or_equiv
_atom_site_adp_type
_atom_site_occupancy
_atom_site_symmetry_multiplicity
_atom_site_calc_flag
_atom_site_refinement_flags
_atom_site_disorder_assembly
_atom_site_disorder_group
Hf1 Hf 0.74400(7) 0.73223(4) 0.05623(3) 0.01659(18) Uani 1 1 d . . .
O1 O 0.9409(13) 0.6411(9) 0.0495(7) 0.031(3) Uani 1 1 d . . .
O2 O 0.5799(14) 0.6202(9) 0.0465(6) 0.034(3) Uani 1 1 d . . .
N1 N 0.930(2) 0.6834(13) -0.0341(10) 0.049(5) Uani 1 1 d . . .
N2 N 0.636(2) 0.6280(13) -0.0382(9) 0.045(4) Uani 1 1 d . . .
C1 C 0.751(2) 0.8824(11) 0.1609(9) 0.025(3) Uani 1 1 d . . .
C2 C 0.608(2) 0.8287(11) 0.1735(10) 0.028(4) Uani 1 1 d . . .
C3 C 0.635(2) 0.7326(14) 0.2015(10) 0.039(5) Uani 1 1 d . . .
C4 C 0.797(3) 0.7135(12) 0.2090(9) 0.039(5) Uani 1 1 d . . .
C5 C 0.876(2) 0.8103(14) 0.1842(11) 0.037(4) Uani 1 1 d . . .
C6 C 0.775(3) 0.9969(13) 0.1406(12) 0.046(5) Uani 1 1 d . . .
H6A H 0.7785 1.0378 0.1928 0.069 Uiso 1 1 calc R . .
H6B H 0.6889 1.0221 0.1054 0.069 Uiso 1 1 calc R . .
H6C H 0.8736 1.0055 0.1104 0.069 Uiso 1 1 calc R . .
C7 C 0.454(2) 0.8802(15) 0.1558(13) 0.047(5) Uani 1 1 d . . .
H7A H 0.3892 0.8781 0.2066 0.070 Uiso 1 1 calc R . .
H7B H 0.4004 0.8424 0.1104 0.070 Uiso 1 1 calc R . .
H7C H 0.4704 0.9536 0.1391 0.070 Uiso 1 1 calc R . .
C8 C 0.509(2) 0.6519(14) 0.2221(11) 0.037(4) Uani 1 1 d . . .
H8A H 0.4382 0.6813 0.2643 0.055 Uiso 1 1 calc R . .
H8B H 0.5575 0.5877 0.2442 0.055 Uiso 1 1 calc R . .
H8C H 0.4498 0.6350 0.1710 0.055 Uiso 1 1 calc R . .
C9 C 0.873(3) 0.6152(17) 0.2389(12) 0.059(7) Uani 1 1 d . . .
H9A H 0.8370 0.5994 0.2959 0.089 Uiso 1 1 calc R . .
H9B H 0.9860 0.6242 0.2391 0.089 Uiso 1 1 calc R . .
H9C H 0.8443 0.5569 0.2014 0.089 Uiso 1 1 calc R . .
C10 C 1.046(2) 0.830(2) 0.1822(17) 0.079(9) Uani 1 1 d . . .
H10A H 1.0814 0.8542 0.2375 0.119 Uiso 1 1 calc R . .
H10B H 1.0695 0.8832 0.1398 0.119 Uiso 1 1 calc R . .
H10C H 1.1004 0.7640 0.1680 0.119 Uiso 1 1 calc R . .
C11 C 1.078(2) 0.7376(17) -0.0545(14) 0.054(5) Uani 1 1 d . . .
H11A H 1.1616 0.6855 -0.0592 0.081 Uiso 1 1 calc R . .
H11B H 1.1032 0.7880 -0.0099 0.081 Uiso 1 1 calc R . .
H11C H 1.0662 0.7751 -0.1080 0.081 Uiso 1 1 calc R . .
C12 C 0.893(2) 0.6002(15) -0.0900(12) 0.042(4) Uani 1 1 d . . .
H12A H 0.9815 0.5502 -0.0923 0.051 Uiso 1 1 calc R . .
H12B H 0.8768 0.6291 -0.1471 0.051 Uiso 1 1 calc R . .
C13 C 0.752(2) 0.5438(11) -0.0633(10) 0.033(4) Uani 1 1 d . . .
H13A H 0.7751 0.4969 -0.0152 0.039 Uiso 1 1 calc R . .
H13B H 0.7096 0.5008 -0.1100 0.039 Uiso 1 1 calc R . .
C14 C 0.511(3) 0.6392(17) -0.0967(13) 0.053(5) Uani 1 1 d . . .
H14A H 0.4544 0.5722 -0.1014 0.079 Uiso 1 1 calc R . .
H14B H 0.5519 0.6590 -0.1518 0.079 Uiso 1 1 calc R . .
H14C H 0.4391 0.6940 -0.0770 0.079 Uiso 1 1 calc R . .
C15 C 0.698(3) 0.8706(15) -0.0305(14) 0.061(7) Uani 1 1 d . . .
H15A H 0.6826 0.8449 -0.0880 0.092 Uiso 1 1 calc R . .
H15B H 0.7869 0.9188 -0.0289 0.092 Uiso 1 1 calc R . .
H15C H 0.6038 0.9078 -0.0121 0.092 Uiso 1 1 calc R . .

loop_
_atom_site_aniso_label
_atom_site_aniso_U_11
_atom_site_aniso_U_22
_atom_site_aniso_U_33
_atom_site_aniso_U_23
_atom_site_aniso_U_13
_atom_site_aniso_U_12
Hf1 0.0218(3) 0.0125(3) 0.0155(3) 0.0007(2) 0.00281(19) 0.0002(2)
O1 0.022(6) 0.047(7) 0.025(5) 0.009(5) 0.012(5) 0.019(5)
O2 0.035(7) 0.049(7) 0.019(5) -0.005(5) 0.014(5) -0.025(5)
N1 0.055(11) 0.051(10) 0.041(9) 0.016(7) 0.025(8) 0.030(8)
N2 0.048(11) 0.056(10) 0.032(8) 0.005(7) 0.009(7) -0.025(8)
C1 0.039(10) 0.016(7) 0.020(7) -0.009(5) 0.007(6) 0.003(6)
C2 0.033(9) 0.022(8) 0.030(8) -0.015(6) 0.006(7) -0.005(6)
C3 0.058(12) 0.031(8) 0.027(8) -0.016(7) 0.021(8) -0.027(8)
C4 0.078(15) 0.023(9) 0.015(7) 0.002(5) -0.010(8) 0.018(8)
C5 0.037(10) 0.040(9) 0.034(9) -0.022(7) 0.005(8) -0.005(8)
C6 0.072(15) 0.025(9) 0.042(10) -0.006(7) -0.001(10) -0.015(9)
C7 0.033(11) 0.052(11) 0.055(12) -0.026(9) 0.017(9) -0.008(8)
C8 0.036(11) 0.039(9) 0.036(9) -0.007(7) 0.010(8) -0.019(8)
C9 0.081(18) 0.067(14) 0.030(10) 0.000(9) -0.012(10) 0.052(13)
C10 0.013(10) 0.13(2) 0.091(18) -0.069(17) -0.014(11) 0.014(12)
C11 0.034(11) 0.062(13) 0.066(13) 0.006(11) 0.020(10) -0.004(9)
C12 0.034(11) 0.045(11) 0.048(11) 0.004(8) 0.001(9) 0.017(8)
C13 0.053(11) 0.020(7) 0.024(8) -0.006(6) 0.005(7) 0.004(7)
C14 0.059(15) 0.051(12) 0.048(12) -0.005(9) 0.002(11) -0.018(10)
C15 0.10(2) 0.031(10) 0.053(12) 0.018(9) 0.016(13) 0.009(11)

loop_
_atom_type_symbol
_atom_type_description
_atom_type_scat_dispersion_real
_atom_type_scat_dispersion_imag
_atom_type_scat_source
C C 0.0033 0.0016 'International Tables Vol C Tables 4.2.6.8 and 6.1.1.4'
H H 0.0000 0.0000 'International Tables Vol C Tables 4.2.6.8 and 6.1.1.4'
N N 0.0061 0.0033 'International Tables Vol C Tables 4.2.6.8 and 6.1.1.4'
O O 0.0106 0.0060 'International Tables Vol C Tables 4.2.6.8 and 6.1.1.4'
Hf Hf -0.5830 6.1852 'International Tables Vol C Tables 4.2.6.8 and 6.1.1.4'

loop_
_geom_angle_atom_site_label_1
_geom_angle_atom_site_label_2
_geom_angle_atom_site_label_3
_geom_angle
_geom_angle_site_symmetry_1
_geom_angle_site_symmetry_3
_geom_angle_publ_flag
O2 Hf1 O1 100.0(5) . . ?
O2 Hf1 N2 39.6(4) . . ?
O1 Hf1 N2 88.2(6) . . ?
O2 Hf1 N1 104.8(6) . . ?
O1 Hf1 N1 38.9(5) . . ?
N2 Hf1 N1 72.1(7) . . ?
O2 Hf1 C15 112.4(8) . . ?
O1 Hf1 C15 123.2(7) . . ?
N2 Hf1 C15 88.7(8) . . ?
N1 Hf1 C15 86.9(7) . . ?
O2 Hf1 C4 97.7(6) . . ?
O1 Hf1 C4 81.3(5) . . ?
N2 Hf1 C4 133.3(6) . . ?
N1 Hf1 C4 118.2(6) . . ?
C15 Hf1 C4 134.5(7) . . ?
O2 Hf1 C3 78.9(5) . . ?
O1 Hf1 C3 111.1(6) . . ?
N2 Hf1 C3 118.4(5) . . ?
N1 Hf1 C3 149.9(7) . . ?
C15 Hf1 C3 119.8(7) . . ?
C4 Hf1 C3 33.1(7) . . ?
O2 Hf1 C2 94.3(5) . . ?
O1 Hf1 C2 134.1(5) . . ?
N2 Hf1 C2 127.1(6) . . ?
N1 Hf1 C2 160.4(6) . . ?
C15 Hf1 C2 89.7(7) . . ?
C4 Hf1 C2 53.5(6) . . ?
C3 Hf1 C2 30.5(6) . . ?
O2 Hf1 C5 130.7(5) . . ?
O1 Hf1 C5 84.0(5) . . ?
N2 Hf1 C5 166.0(6) . . ?
N1 Hf1 C5 107.9(6) . . ?
C15 Hf1 C5 105.3(8) . . ?
C4 Hf1 C5 33.8(6) . . ?
C3 Hf1 C5 54.6(6) . . ?
C2 Hf1 C5 54.6(5) . . ?
O2 Hf1 C1 126.8(5) . . ?
O1 Hf1 C1 116.2(5) . . ?
N2 Hf1 C1 155.5(6) . . ?
N1 Hf1 C1 128.1(6) . . ?
C15 Hf1 C1 79.7(7) . . ?
C4 Hf1 C1 54.8(5) . . ?
C3 Hf1 C1 52.9(5) . . ?
C2 Hf1 C1 32.5(5) . . ?
C5 Hf1 C1 33.5(6) . . ?
N1 O1 Hf1 77.7(7) . . ?
N2 O2 Hf1 77.6(7) . . ?
C12 N1 O1 108.5(14) . . ?
C12 N1 C11 113.5(15) . . ?
O1 N1 C11 108.9(16) . . ?
C12 N1 Hf1 116.8(13) . . ?
O1 N1 Hf1 63.5(6) . . ?
C11 N1 Hf1 128.7(14) . . ?
C14 N2 O2 111.2(15) . . ?
C14 N2 C13 113.0(15) . . ?
O2 N2 C13 115.0(14) . . ?
C14 N2 Hf1 134.3(14) . . ?
O2 N2 Hf1 62.8(7) . . ?
C13 N2 Hf1 109.4(12) . . ?
C2 C1 C5 107.4(13) . . ?
C2 C1 C6 128.1(16) . . ?
C5 C1 C6 123.9(16) . . ?
C2 C1 Hf1 73.3(8) . . ?
C5 C1 Hf1 73.2(8) . . ?
C6 C1 Hf1 126.1(11) . . ?
C3 C2 C1 110.1(16) . . ?
C3 C2 C7 128.2(16) . . ?
C1 C2 C7 121.7(14) . . ?
C3 C2 Hf1 73.7(9) . . ?
C1 C2 Hf1 74.2(8) . . ?
C7 C2 Hf1 118.8(11) . . ?
C2 C3 C4 111.0(15) . . ?
C2 C3 C8 124.7(19) . . ?
C4 C3 C8 124.3(18) . . ?
C2 C3 Hf1 75.8(9) . . ?
C4 C3 Hf1 73.0(8) . . ?
C8 C3 Hf1 117.7(10) . . ?
C3 C4 C5 106.8(14) . . ?
C3 C4 C9 126.7(19) . . ?
C5 C4 C9 127(2) . . ?
C3 C4 Hf1 73.9(9) . . ?
C5 C4 Hf1 74.9(9) . . ?
C9 C4 Hf1 118.3(11) . . ?
C4 C5 C1 104.8(15) . . ?
C4 C5 C10 127(2) . . ?
C1 C5 C10 128(2) . . ?
C4 C5 Hf1 71.4(9) . . ?
C1 C5 Hf1 73.3(9) . . ?
C10 C5 Hf1 119.1(12) . . ?
C1 C6 H6A 109.5 . . ?
C1 C6 H6B 109.5 . . ?
H6A C6 H6B 109.5 . . ?
C1 C6 H6C 109.5 . . ?
H6A C6 H6C 109.5 . . ?
H6B C6 H6C 109.5 . . ?
C2 C7 H7A 109.5 . . ?
C2 C7 H7B 109.5 . . ?
H7A C7 H7B 109.5 . . ?
C2 C7 H7C 109.5 . . ?
H7A C7 H7C 109.5 . . ?
H7B C7 H7C 109.5 . . ?
C3 C8 H8A 109.5 . . ?
C3 C8 H8B 109.5 . . ?
H8A C8 H8B 109.5 . . ?
C3 C8 H8C 109.5 . . ?
H8A C8 H8C 109.5 . . ?
H8B C8 H8C 109.5 . . ?
C4 C9 H9A 109.5 . . ?
C4 C9 H9B 109.5 . . ?
H9A C9 H9B 109.5 . . ?
C4 C9 H9C 109.5 . . ?
H9A C9 H9C 109.5 . . ?
H9B C9 H9C 109.5 . . ?
C5 C10 H10A 109.5 . . ?
C5 C10 H10B 109.5 . . ?
H10A C10 H10B 109.5 . . ?
C5 C10 H10C 109.5 . . ?
H10A C10 H10C 109.5 . . ?
H10B C10 H10C 109.5 . . ?
N1 C11 H11A 109.5 . . ?
N1 C11 H11B 109.5 . . ?
H11A C11 H11B 109.5 . . ?
N1 C11 H11C 109.5 . . ?
H11A C11 H11C 109.5 . . ?
H11B C11 H11C 109.5 . . ?
N1 C12 C13 111.4(15) . . ?
N1 C12 H12A 109.3 . . ?
C13 C12 H12A 109.3 . . ?
N1 C12 H12B 109.3 . . ?
C13 C12 H12B 109.3 . . ?
H12A C12 H12B 108.0 . . ?
C12 C13 N2 105.9(13) . . ?
C12 C13 H13A 110.6 . . ?
N2 C13 H13A 110.6 . . ?
C12 C13 H13B 110.6 . . ?
N2 C13 H13B 110.6 . . ?
H13A C13 H13B 108.7 . . ?
N2 C14 H14A 109.5 . . ?
N2 C14 H14B 109.5 . . ?
H14A C14 H14B 109.5 . . ?
N2 C14 H14C 109.5 . . ?
H14A C14 H14C 109.5 . . ?
H14B C14 H14C 109.5 . . ?
Hf1 C15 H15A 109.5 . . ?
Hf1 C15 H15B 109.5 . . ?
H15A C15 H15B 109.5 . . ?
Hf1 C15 H15C 109.5 . . ?
H15A C15 H15C 109.5 . . ?
H15B C15 H15C 109.5 . . ?

loop_
_geom_bond_atom_site_label_1
_geom_bond_atom_site_label_2
_geom_bond_distance
_geom_bond_site_symmetry_2
_geom_bond_publ_flag
Hf1 O2 2.006(10) . ?
Hf1 O1 2.050(10) . ?
Hf1 N2 2.203(16) . ?
Hf1 N1 2.239(14) . ?
Hf1 C15 2.268(18) . ?
Hf1 C4 2.484(15) . ?
Hf1 C3 2.496(14) . ?
Hf1 C2 2.521(14) . ?
Hf1 C5 2.531(17) . ?
Hf1 C1 2.532(13) . ?
O1 N1 1.438(18) . ?
O2 N2 1.438(17) . ?
N1 C12 1.42(3) . ?
N1 C11 1.48(2) . ?
N2 C14 1.43(3) . ?
N2 C13 1.51(2) . ?
C1 C2 1.41(2) . ?
C1 C5 1.46(2) . ?
C1 C6 1.50(2) . ?
C2 C3 1.32(3) . ?
C2 C7 1.51(3) . ?
C3 C4 1.42(3) . ?
C3 C8 1.53(2) . ?
C4 C5 1.46(2) . ?
C4 C9 1.48(2) . ?
C5 C10 1.48(3) . ?
C6 H6A 0.9800 . ?
C6 H6B 0.9800 . ?
C6 H6C 0.9800 . ?
C7 H7A 0.9800 . ?
C7 H7B 0.9800 . ?
C7 H7C 0.9800 . ?
C8 H8A 0.9800 . ?
C8 H8B 0.9800 . ?
C8 H8C 0.9800 . ?
C9 H9A 0.9800 . ?
C9 H9B 0.9800 . ?
C9 H9C 0.9800 . ?
C10 H10A 0.9800 . ?
C10 H10B 0.9800 . ?
C10 H10C 0.9800 . ?
C11 H11A 0.9800 . ?
C11 H11B 0.9800 . ?
C11 H11C 0.9800 . ?
C12 C13 1.47(3) . ?
C12 H12A 0.9900 . ?
C12 H12B 0.9900 . ?
C13 H13A 0.9900 . ?
C13 H13B 0.9900 . ?
C14 H14A 0.9800 . ?
C14 H14B 0.9800 . ?
C14 H14C 0.9800 . ?
C15 H15A 0.9800 . ?
C15 H15B 0.9800 . ?
C15 H15C 0.9800 . ?
